data_4087629
loop_
_publ_author_name
'Bola\~no, Tamara'
'Esteruelas, Miguel A.'
'Gay, M. Pilar'
'O\~nate, Enrique'
'Pastor, Isidro M.'
'Yus, Miguel'

_publ_section_title
;
 An Acyl-NHC Osmium Cooperative System: Coordination of Small Molecules
 and Heterolytic B--H and O--H Bond Activation
;
_journal_issue 15
_journal_name_full Organometallics
_journal_page_first 3902
_journal_paper_doi 10.1021/acs.organomet.5b00418
_journal_volume 34
_journal_year 2015
_chemical_formula_sum 'C24 H49 Cl N2 O3 Os P2'
_chemical_formula_weight 701.24
_space_group_IT_number 61
_space_group_name_Hall '-P 2ac 2ab'
_space_group_name_H-M_alt 'P b c a'
_symmetry_cell_setting orthorhombic
_symmetry_space_group_name_H-M 'P b c a'
_atom_sites_solution_hydrogens geom
_atom_sites_solution_primary direct
_atom_sites_solution_secondary difmap
_audit_creation_method SHELXL-97
_cell_angle_alpha 90.00
_cell_angle_beta 90.00
_cell_angle_gamma 90.00
_cell_formula_units_Z 8
_cell_length_a 16.723(6)
_cell_length_b 16.459(6)
_cell_length_c 21.160(7)
_cell_measurement_reflns_used 2011
_cell_measurement_temperature 150(2)
_cell_measurement_theta_max 26
_cell_measurement_theta_min 2
_cell_volume 5824(4)
_computing_cell_refinement 'SAINT+ v. 7.56a (Bruker AXS, 2008)'
_computing_data_collection 'apex2 v. 7.0 (Bruker AXS, 2009)'
_computing_data_reduction 'SAINT+ v. 7.56a (Bruker AXS, 2008)'
_computing_molecular_graphics 'XP, SHELXTL v. 6.14 (Bruker, 2000)'
_computing_publication_material 'XCIF, SHELXTL v. 6.14 (Bruker, 2000)'
_computing_structure_refinement 'SHELXL-97 (Sheldrick, 1997)'
_computing_structure_solution 'SHELXS-97 (Sheldrick, 1990)'
_diffrn_ambient_temperature 150(2)
_diffrn_detector_area_resol_mean 8.33
_diffrn_measured_fraction_theta_full 0.991
_diffrn_measured_fraction_theta_max 0.991
_diffrn_measurement_device_type 'Bruker APEX CCD system'
_diffrn_measurement_method '\w rotations with narrow frames'
_diffrn_radiation_monochromator graphite
_diffrn_radiation_source 'normal-focus sealed tube'
_diffrn_radiation_type MoK\a
_diffrn_radiation_wavelength 0.71073
_diffrn_reflns_av_R_equivalents 0.1805
_diffrn_reflns_av_sigmaI/netI 0.1445
_diffrn_reflns_limit_h_max 17
_diffrn_reflns_limit_h_min -20
_diffrn_reflns_limit_k_max 19
_diffrn_reflns_limit_k_min -19
_diffrn_reflns_limit_l_max 19
_diffrn_reflns_limit_l_min -25
_diffrn_reflns_number 26726
_diffrn_reflns_theta_full 25.45
_diffrn_reflns_theta_max 25.45
_diffrn_reflns_theta_min 1.92
_exptl_absorpt_coefficient_mu 4.607
_exptl_absorpt_correction_T_max 0.862
_exptl_absorpt_correction_T_min 0.510
_exptl_absorpt_correction_type multi-scan
_exptl_absorpt_process_details
;
Absorption correction performed with SADABS program. This is based on the
method of Blessing: Blessing, R. H., Acta Crystallogr., Sect. A 1995, 51, 33.

SADABS: Area-Detector Absorption Correction. Bruker-AXS 
within SAINT+ package, v. 7.56a (2008).
;
_exptl_crystal_colour red
_exptl_crystal_density_diffrn 1.599
_exptl_crystal_density_method 'not measured'
_exptl_crystal_description 'irregular block'
_exptl_crystal_F_000 2832
_exptl_crystal_size_max 0.25
_exptl_crystal_size_mid 0.06
_exptl_crystal_size_min 0.02
_refine_diff_density_max 1.556
_refine_diff_density_min -1.925
_refine_diff_density_rms 0.187
_refine_ls_extinction_method none
_refine_ls_goodness_of_fit_ref 0.974
_refine_ls_hydrogen_treatment mixed
_refine_ls_matrix_type full
_refine_ls_number_parameters 311
_refine_ls_number_reflns 5341
_refine_ls_number_restraints 6
_refine_ls_restrained_S_all 0.974
_refine_ls_R_factor_all 0.1372
_refine_ls_R_factor_gt 0.0564
_refine_ls_shift/su_max 0.014
_refine_ls_shift/su_mean 0.000
_refine_ls_structure_factor_coef Fsqd
_refine_ls_weighting_details 'calc w=1/[\s^2^(Fo^2^)+(0.0380P)^2^+0.0000P] where P=(Fo^2^+2Fc^2^)/3'
_refine_ls_weighting_scheme calc
_refine_ls_wR_factor_gt 0.0972
_refine_ls_wR_factor_ref 0.1157
_reflns_number_gt 2838
_reflns_number_total 5341
_reflns_threshold_expression >2sigma(I)
_cod_data_source_file om5b00418_si_002.cif
_cod_data_source_block 5-enrique200-pbca
_cod_original_cell_volume 5824(3)
_cod_original_sg_symbol_H-M Pbca
_cod_database_code 4087629

loop_
_symmetry_equiv_pos_as_xyz
'x, y, z'
'-x+1/2, -y, z+1/2'
'-x, y+1/2, -z+1/2'
'x+1/2, -y+1/2, -z'
'-x, -y, -z'
'x-1/2, y, -z-1/2'
'x, -y-1/2, z-1/2'
'-x-1/2, y-1/2, z'

loop_
_atom_site_label
_atom_site_type_symbol
_atom_site_fract_x
_atom_site_fract_y
_atom_site_fract_z
_atom_site_U_iso_or_equiv
_atom_site_adp_type
_atom_site_occupancy
_atom_site_symmetry_multiplicity
_atom_site_calc_flag
_atom_site_refinement_flags
Os Os 0.13058(3) 0.57964(2) 0.26341(2) 0.02246(13) Uani 1 1 d .
Cl1 Cl 0.17534(18) 0.44075(16) 0.27333(15) 0.0361(8) Uani 1 1 d .
P1 P 0.1292(2) 0.54549(17) 0.15041(14) 0.0294(7) Uani 1 1 d .
P2 P 0.15292(18) 0.60972(18) 0.37519(15) 0.0274(8) Uani 1 1 d .
N1 N 0.0491(5) 0.7497(5) 0.2223(4) 0.024(2) Uani 1 1 d .
N2 N -0.0311(6) 0.6571(5) 0.2544(4) 0.026(3) Uani 1 1 d .
O1 O 0.2532(5) 0.5993(5) 0.2579(4) 0.038(2) Uani 1 1 d .
O2 O 0.2122(4) 0.6707(5) 0.2431(4) 0.034(2) Uani 1 1 d .
O3 O 0.0100(5) 0.4656(5) 0.3201(4) 0.034(2) Uani 1 1 d .
C1 C 0.0497(7) 0.6715(7) 0.2452(5) 0.026(3) Uani 1 1 d .
C2 C 0.1179(7) 0.7992(6) 0.2014(6) 0.043(4) Uani 1 1 d .
H2A H 0.1648 0.7857 0.2271 0.065 Uiso 1 1 calc R
H2B H 0.1052 0.8569 0.2065 0.065 Uiso 1 1 calc R
H2C H 0.1293 0.7877 0.1569 0.065 Uiso 1 1 calc R
C3 C -0.0274(7) 0.7809(7) 0.2187(5) 0.031(3) Uani 1 1 d .
H3 H -0.0424 0.8335 0.2045 0.037 Uiso 1 1 calc R
C4 C -0.0769(7) 0.7209(6) 0.2398(5) 0.032(3) Uani 1 1 d U
H4 H -0.1335 0.7238 0.2433 0.038 Uiso 1 1 calc R
C5 C -0.0547(6) 0.5789(7) 0.2808(5) 0.031(3) Uani 1 1 d .
H5A H -0.0914 0.5505 0.2514 0.037 Uiso 1 1 calc R
H5B H -0.0826 0.5868 0.3216 0.037 Uiso 1 1 calc R
C6 C 0.0239(7) 0.5270(7) 0.2909(5) 0.031(3) Uani 1 1 d .
C7 C 0.0769(8) 0.6198(8) 0.0974(6) 0.036(3) Uani 1 1 d .
H7 H 0.0911 0.6751 0.1134 0.044 Uiso 1 1 calc R
C8 C -0.0146(7) 0.6128(8) 0.1028(6) 0.044(4) Uani 1 1 d .
H8A H -0.0392 0.6639 0.0892 0.066 Uiso 1 1 calc R
H8B H -0.0292 0.6018 0.1468 0.066 Uiso 1 1 calc R
H8C H -0.0335 0.5684 0.0759 0.066 Uiso 1 1 calc R
C9 C 0.0983(8) 0.6193(9) 0.0270(5) 0.047(4) Uani 1 1 d .
H9A H 0.0884 0.5651 0.0094 0.070 Uiso 1 1 calc R
H9B H 0.1549 0.6331 0.0218 0.070 Uiso 1 1 calc R
H9C H 0.0654 0.6593 0.0046 0.070 Uiso 1 1 calc R
C10 C 0.0901(8) 0.4425(7) 0.1319(6) 0.037(3) Uani 1 1 d .
H10 H 0.1252 0.4064 0.1578 0.045 Uiso 1 1 calc R
C11 C 0.0099(8) 0.4224(8) 0.1550(6) 0.050(4) Uani 1 1 d .
H11A H -0.0302 0.4472 0.1272 0.075 Uiso 1 1 calc R
H11B H 0.0033 0.4434 0.1980 0.075 Uiso 1 1 calc R
H11C H 0.0030 0.3633 0.1551 0.075 Uiso 1 1 calc R
C12 C 0.1017(8) 0.4096(9) 0.0655(5) 0.057(4) Uani 1 1 d .
H12A H 0.0923 0.3509 0.0654 0.086 Uiso 1 1 calc R
H12B H 0.1565 0.4207 0.0514 0.086 Uiso 1 1 calc R
H12C H 0.0639 0.4361 0.0367 0.086 Uiso 1 1 calc R
C13 C 0.2298(7) 0.5430(8) 0.1117(6) 0.038(3) Uani 1 1 d .
H13 H 0.2203 0.5286 0.0664 0.045 Uiso 1 1 calc R
C14 C 0.2728(8) 0.6264(8) 0.1115(6) 0.044(4) Uani 1 1 d .
H14A H 0.2794 0.6455 0.1551 0.066 Uiso 1 1 calc R
H14B H 0.2408 0.6658 0.0877 0.066 Uiso 1 1 calc R
H14C H 0.3255 0.6207 0.0917 0.066 Uiso 1 1 calc R
C15 C 0.2862(7) 0.4771(8) 0.1385(6) 0.046(4) Uani 1 1 d .
H15A H 0.3382 0.4805 0.1173 0.069 Uiso 1 1 calc R
H15B H 0.2628 0.4233 0.1312 0.069 Uiso 1 1 calc R
H15C H 0.2933 0.4856 0.1840 0.069 Uiso 1 1 calc R
C16 C 0.2069(8) 0.5320(7) 0.4218(6) 0.035(3) Uani 1 1 d .
H16 H 0.2176 0.5567 0.4642 0.042 Uiso 1 1 calc R
C17 C 0.2890(8) 0.5122(7) 0.3928(6) 0.046(4) Uani 1 1 d .
H17A H 0.3171 0.4732 0.4198 0.069 Uiso 1 1 calc R
H17B H 0.3207 0.5621 0.3894 0.069 Uiso 1 1 calc R
H17C H 0.2816 0.4887 0.3507 0.069 Uiso 1 1 calc R
C18 C 0.1595(8) 0.4539(8) 0.4338(6) 0.052(4) Uani 1 1 d .
H18A H 0.1438 0.4299 0.3932 0.079 Uiso 1 1 calc R
H18B H 0.1116 0.4665 0.4585 0.079 Uiso 1 1 calc R
H18C H 0.1929 0.4153 0.4572 0.079 Uiso 1 1 calc R
C19 C 0.2178(7) 0.6988(7) 0.3845(5) 0.024(3) Uani 1 1 d .
H19 H 0.2606 0.6902 0.3522 0.029 Uiso 1 1 calc R
C20 C 0.2645(8) 0.7112(7) 0.4463(5) 0.047(4) Uani 1 1 d .
H20A H 0.3030 0.7556 0.4410 0.070 Uiso 1 1 calc R
H20B H 0.2932 0.6611 0.4571 0.070 Uiso 1 1 calc R
H20C H 0.2272 0.7248 0.4804 0.070 Uiso 1 1 calc R
C21 C 0.1803(7) 0.7776(7) 0.3655(6) 0.041(3) Uani 1 1 d .
H21A H 0.1539 0.8022 0.4022 0.061 Uiso 1 1 calc R
H21B H 0.1407 0.7678 0.3322 0.061 Uiso 1 1 calc R
H21C H 0.2217 0.8145 0.3496 0.061 Uiso 1 1 calc R
C22 C 0.0622(7) 0.6226(8) 0.4262(6) 0.036(3) Uani 1 1 d .
H22 H 0.0291 0.5727 0.4194 0.044 Uiso 1 1 calc R
C23 C 0.0772(9) 0.6269(9) 0.4980(7) 0.062(5) Uani 1 1 d .
H23A H 0.1076 0.6761 0.5079 0.093 Uiso 1 1 calc R
H23B H 0.1076 0.5790 0.5114 0.093 Uiso 1 1 calc R
H23C H 0.0258 0.6282 0.5203 0.093 Uiso 1 1 calc R
C24 C 0.0084(8) 0.6945(8) 0.4073(6) 0.045(4) Uani 1 1 d .
H24A H -0.0472 0.6822 0.4182 0.067 Uiso 1 1 calc R
H24B H 0.0127 0.7037 0.3616 0.067 Uiso 1 1 calc R
H24C H 0.0256 0.7435 0.4299 0.067 Uiso 1 1 calc R

loop_
_atom_site_aniso_label
_atom_site_aniso_U_11
_atom_site_aniso_U_22
_atom_site_aniso_U_33
_atom_site_aniso_U_23
_atom_site_aniso_U_13
_atom_site_aniso_U_12
Os 0.0215(2) 0.02353(18) 0.0224(2) 0.0001(2) -0.0030(3) 0.0002(3)
Cl1 0.0334(18) 0.0306(17) 0.044(2) -0.0035(14) -0.0074(15) 0.0042(12)
P1 0.0228(18) 0.0353(15) 0.0302(18) -0.0006(13) -0.0034(17) -0.0028(16)
P2 0.024(2) 0.0267(16) 0.0319(19) -0.0017(13) -0.0013(14) -0.0001(13)
N1 0.025(6) 0.027(5) 0.019(6) 0.000(4) 0.001(4) 0.003(4)
N2 0.037(6) 0.019(5) 0.022(7) 0.002(4) 0.003(5) 0.008(4)
O1 0.026(5) 0.045(6) 0.043(5) 0.003(4) 0.012(4) 0.004(4)
O2 0.012(4) 0.036(6) 0.054(6) -0.004(4) 0.000(4) -0.006(4)
O3 0.036(6) 0.027(5) 0.040(5) 0.000(4) 0.000(4) -0.001(4)
C1 0.022(7) 0.019(7) 0.036(9) 0.009(5) 0.008(6) -0.004(5)
C2 0.044(9) 0.021(6) 0.065(9) 0.008(6) 0.010(8) 0.009(6)
C3 0.038(8) 0.028(7) 0.028(8) 0.001(5) -0.004(6) 0.011(6)
C4 0.027(5) 0.034(4) 0.035(5) -0.002(4) 0.001(4) 0.013(4)
C5 0.028(7) 0.027(6) 0.037(8) 0.001(6) -0.001(5) -0.012(6)
C6 0.032(8) 0.030(7) 0.031(7) 0.009(5) -0.004(6) -0.014(6)
C7 0.038(9) 0.047(8) 0.024(8) 0.008(6) -0.006(6) -0.002(7)
C8 0.035(9) 0.055(9) 0.043(9) 0.005(7) 0.006(7) 0.013(7)
C9 0.031(9) 0.087(11) 0.023(8) 0.018(7) -0.013(6) 0.002(7)
C10 0.038(8) 0.037(8) 0.037(8) -0.013(5) 0.008(7) -0.006(6)
C11 0.071(11) 0.035(7) 0.044(8) -0.014(7) 0.005(7) -0.015(8)
C12 0.063(11) 0.075(11) 0.033(8) -0.039(8) 0.011(7) -0.023(8)
C13 0.023(8) 0.061(9) 0.030(8) -0.005(6) -0.005(6) 0.001(7)
C14 0.040(10) 0.070(11) 0.021(7) 0.007(7) 0.007(7) -0.002(8)
C15 0.031(9) 0.048(9) 0.059(10) -0.021(7) 0.012(7) 0.010(7)
C16 0.043(9) 0.030(7) 0.033(8) 0.009(6) -0.011(7) 0.004(6)
C17 0.056(11) 0.030(8) 0.051(9) -0.001(6) -0.019(8) 0.003(7)
C18 0.059(11) 0.060(9) 0.039(8) 0.016(7) -0.005(7) 0.008(8)
C19 0.025(8) 0.031(7) 0.015(6) 0.000(5) 0.003(5) -0.003(5)
C20 0.071(11) 0.033(8) 0.036(8) -0.001(6) -0.012(8) -0.006(7)
C21 0.040(9) 0.039(8) 0.043(8) -0.009(6) -0.014(7) -0.019(6)
C22 0.026(9) 0.044(8) 0.039(9) -0.006(6) -0.003(7) 0.004(6)
C23 0.060(11) 0.059(11) 0.066(12) 0.004(8) 0.018(9) 0.020(8)
C24 0.035(9) 0.051(9) 0.048(9) -0.025(7) 0.008(7) 0.004(7)

loop_
_atom_type_symbol
_atom_type_description
_atom_type_scat_dispersion_real
_atom_type_scat_dispersion_imag
_atom_type_scat_source
C C 0.0033 0.0016 'International Tables Vol C Tables 4.2.6.8 and 6.1.1.4'
H H 0.0000 0.0000 'International Tables Vol C Tables 4.2.6.8 and 6.1.1.4'
N N 0.0061 0.0033 'International Tables Vol C Tables 4.2.6.8 and 6.1.1.4'
O O 0.0106 0.0060 'International Tables Vol C Tables 4.2.6.8 and 6.1.1.4'
P P 0.1023 0.0942 'International Tables Vol C Tables 4.2.6.8 and 6.1.1.4'
Os Os -1.2165 7.6030 'International Tables Vol C Tables 4.2.6.8 and 6.1.1.4'
Cl Cl 0.1484 0.1585 'International Tables Vol C Tables 4.2.6.8 and 6.1.1.4'

loop_
_geom_angle_atom_site_label_1
_geom_angle_atom_site_label_2
_geom_angle_atom_site_label_3
_geom_angle
C1 Os C6 78.1(5)
C1 Os O2 82.2(3)
C6 Os O2 158.5(4)
C1 Os O1 121.5(4)
C6 Os O1 158.8(4)
O2 Os O1 39.3(3)
C1 Os Cl1 155.8(3)
C6 Os Cl1 81.1(4)
O2 Os Cl1 119.9(2)
O1 Os Cl1 81.2(2)
C1 Os P2 97.6(3)
C6 Os P2 86.8(3)
O2 Os P2 87.4(2)
O1 Os P2 82.7(2)
Cl1 Os P2 93.46(10)
C1 Os P1 88.8(3)
C6 Os P1 99.8(3)
O2 Os P1 88.2(2)
O1 Os P1 89.4(2)
Cl1 Os P1 82.58(10)
P2 Os P1 171.63(12)
C10 P1 C13 101.8(6)
C10 P1 C7 107.7(6)
C13 P1 C7 99.9(6)
C10 P1 Os 114.7(4)
C13 P1 Os 115.0(4)
C7 P1 Os 116.0(4)
C19 P2 C16 101.9(5)
C19 P2 C22 109.1(6)
C16 P2 C22 99.5(6)
C19 P2 Os 110.9(4)
C16 P2 Os 116.8(4)
C22 P2 Os 117.2(4)
C1 N1 C3 112.0(10)
C1 N1 C2 128.0(9)
C3 N1 C2 120.0(9)
C4 N2 C1 113.1(9)
C4 N2 C5 128.9(10)
C1 N2 C5 118.0(9)
O2 O1 Os 70.1(4)
O1 O2 Os 70.7(5)
N1 C1 N2 101.7(9)
N1 C1 Os 139.1(8)
N2 C1 Os 119.2(7)
N1 C2 H2A 109.5
N1 C2 H2B 109.5
H2A C2 H2B 109.5
N1 C2 H2C 109.5
H2A C2 H2C 109.5
H2B C2 H2C 109.5
C4 C3 N1 105.9(10)
C4 C3 H3 127.0
N1 C3 H3 127.0
N2 C4 C3 107.3(10)
N2 C4 H4 126.4
C3 C4 H4 126.4
N2 C5 C6 107.7(8)
N2 C5 H5A 110.2
C6 C5 H5A 110.2
N2 C5 H5B 110.2
C6 C5 H5B 110.2
H5A C5 H5B 108.5
O3 C6 C5 111.1(10)
O3 C6 Os 131.4(10)
C5 C6 Os 116.9(7)
C9 C7 C8 107.8(10)
C9 C7 P1 118.0(9)
C8 C7 P1 111.8(9)
C9 C7 H7 106.2
C8 C7 H7 106.2
P1 C7 H7 106.2
C7 C8 H8A 109.5
C7 C8 H8B 109.5
H8A C8 H8B 109.5
C7 C8 H8C 109.5
H8A C8 H8C 109.5
H8B C8 H8C 109.5
C7 C9 H9A 109.5
C7 C9 H9B 109.5
H9A C9 H9B 109.5
C7 C9 H9C 109.5
H9A C9 H9C 109.5
H9B C9 H9C 109.5
C11 C10 C12 110.2(10)
C11 C10 P1 117.2(9)
C12 C10 P1 118.4(9)
C11 C10 H10 102.7
C12 C10 H10 102.7
P1 C10 H10 102.7
C10 C11 H11A 109.5
C10 C11 H11B 109.5
H11A C11 H11B 109.5
C10 C11 H11C 109.5
H11A C11 H11C 109.5
H11B C11 H11C 109.5
C10 C12 H12A 109.5
C10 C12 H12B 109.5
H12A C12 H12B 109.5
C10 C12 H12C 109.5
H12A C12 H12C 109.5
H12B C12 H12C 109.5
C15 C13 C14 109.9(10)
C15 C13 P1 113.8(9)
C14 C13 P1 113.6(9)
C15 C13 H13 106.4
C14 C13 H13 106.4
P1 C13 H13 106.4
C13 C14 H14A 109.5
C13 C14 H14B 109.5
H14A C14 H14B 109.5
C13 C14 H14C 109.5
H14A C14 H14C 109.5
H14B C14 H14C 109.5
C13 C15 H15A 109.5
C13 C15 H15B 109.5
H15A C15 H15B 109.5
C13 C15 H15C 109.5
H15A C15 H15C 109.5
H15B C15 H15C 109.5
C18 C16 C17 110.4(11)
C18 C16 P2 114.6(9)
C17 C16 P2 111.6(8)
C18 C16 H16 106.6
C17 C16 H16 106.6
P2 C16 H16 106.6
C16 C17 H17A 109.5
C16 C17 H17B 109.5
H17A C17 H17B 109.5
C16 C17 H17C 109.5
H17A C17 H17C 109.5
H17B C17 H17C 109.5
C16 C18 H18A 109.5
C16 C18 H18B 109.5
H18A C18 H18B 109.5
C16 C18 H18C 109.5
H18A C18 H18C 109.5
H18B C18 H18C 109.5
C21 C19 C20 109.1(9)
C21 C19 P2 114.6(8)
C20 C19 P2 119.9(8)
C21 C19 H19 103.8
C20 C19 H19 103.8
P2 C19 H19 103.8
C19 C20 H20A 109.5
C19 C20 H20B 109.5
H20A C20 H20B 109.5
C19 C20 H20C 109.5
H20A C20 H20C 109.5
H20B C20 H20C 109.5
C19 C21 H21A 109.5
C19 C21 H21B 109.5
H21A C21 H21B 109.5
C19 C21 H21C 109.5
H21A C21 H21C 109.5
H21B C21 H21C 109.5
C24 C22 C23 108.5(10)
C24 C22 P2 114.2(9)
C23 C22 P2 116.2(9)
C24 C22 H22 105.7
C23 C22 H22 105.7
P2 C22 H22 105.7
C22 C23 H23A 109.5
C22 C23 H23B 109.5
H23A C23 H23B 109.5
C22 C23 H23C 109.5
H23A C23 H23C 109.5
H23B C23 H23C 109.5
C22 C24 H24A 109.5
C22 C24 H24B 109.5
H24A C24 H24B 109.5
C22 C24 H24C 109.5
H24A C24 H24C 109.5
H24B C24 H24C 109.5

loop_
_geom_bond_atom_site_label_1
_geom_bond_atom_site_label_2
_geom_bond_distance
Os C1 2.065(11)
Os C6 2.066(11)
Os O2 2.072(7)
Os O1 2.079(8)
Os Cl1 2.414(3)
Os P2 2.445(3)
Os P1 2.456(3)
P1 C10 1.858(11)
P1 C13 1.871(13)
P1 C7 1.877(12)
P2 C19 1.834(11)
P2 C16 1.851(12)
P2 C22 1.875(13)
N1 C1 1.375(13)
N1 C3 1.381(13)
N1 C2 1.477(13)
N2 C4 1.336(13)
N2 C1 1.385(14)
N2 C5 1.457(13)
O1 O2 1.396(10)
O3 C6 1.207(12)
C2 H2A 0.9800
C2 H2B 0.9800
C2 H2C 0.9800
C3 C4 1.365(15)
C3 H3 0.9500
C4 H4 0.9500
C5 C6 1.582(16)
C5 H5A 0.9900
C5 H5B 0.9900
C7 C9 1.532(15)
C7 C8 1.538(16)
C7 H7 1.0000
C8 H8A 0.9800
C8 H8B 0.9800
C8 H8C 0.9800
C9 H9A 0.9800
C9 H9B 0.9800
C9 H9C 0.9800
C10 C11 1.465(16)
C10 C12 1.519(15)
C10 H10 1.0000
C11 H11A 0.9800
C11 H11B 0.9800
C11 H11C 0.9800
C12 H12A 0.9800
C12 H12B 0.9800
C12 H12C 0.9800
C13 C15 1.546(16)
C13 C14 1.550(17)
C13 H13 1.0000
C14 H14A 0.9800
C14 H14B 0.9800
C14 H14C 0.9800
C15 H15A 0.9800
C15 H15B 0.9800
C15 H15C 0.9800
C16 C18 1.531(16)
C16 C17 1.540(16)
C16 H16 1.0000
C17 H17A 0.9800
C17 H17B 0.9800
C17 H17C 0.9800
C18 H18A 0.9800
C18 H18B 0.9800
C18 H18C 0.9800
C19 C21 1.497(15)
C19 C20 1.537(15)
C19 H19 1.0000
C20 H20A 0.9800
C20 H20B 0.9800
C20 H20C 0.9800
C21 H21A 0.9800
C21 H21B 0.9800
C21 H21C 0.9800
C22 C24 1.540(16)
C22 C23 1.540(18)
C22 H22 1.0000
C23 H23A 0.9800
C23 H23B 0.9800
C23 H23C 0.9800
C24 H24A 0.9800
C24 H24B 0.9800
C24 H24C 0.9800
